data_1533249
loop_
_publ_author_name
'Yang, H.F.'
'Rao, G.H.'
'Chu, W.G.'
'Liu, G.Y.'
'Ouyang, Z.W.'
'Liu, W.F.'
'Feng, X.M.'
'Liang, J.K.'

_publ_section_title
;
 Crystal structure and magnetic properties of Pr5 Si4-x Gex compounds
;
_journal_name_full 'Journal of Magnetism and Magnetic Materials'
_journal_page_first 146
_journal_page_last 153
_journal_volume 263
_journal_year 2003
_chemical_formula_sum 'Pr5 Si4'
_space_group_IT_number 92
_symmetry_space_group_name_Hall 'P 4abw 2nw'
_symmetry_space_group_name_H-M 'P 41 21 2'
_cell_angle_alpha 90
_cell_angle_beta 90
_cell_angle_gamma 90
_cell_formula_units_Z 4
_cell_length_a 7.9092
_cell_length_b 7.9092
_cell_length_c 14.9437
_cell_volume 934.810
_citation_journal_id_ASTM JMMMDC
_cod_data_source_file Yang_JMMMDC_2003_849.cif
_cod_data_source_block Pr5Si4
_cod_original_cell_volume 934.8098
_cod_database_code 1533249

loop_
_symmetry_equiv_pos_as_xyz
x,y,z
-y+1/2,x+1/2,z+1/4
-x,-y,z+1/2
y+1/2,-x+1/2,z+3/4
x+1/2,-y+1/2,-z+3/4
y,x,-z
-x+1/2,y+1/2,-z+1/4
-y,-x,-z+1/2

loop_
_atom_site_label
_atom_site_type_symbol
_atom_site_fract_x
_atom_site_fract_y
_atom_site_fract_z
_atom_site_occupancy
_atom_site_U_iso_or_equiv
Si1 Si 0.1863 0.1658 0.6964 1 0.0
Si2 Si 0.2869 0.9279 0.0588 1 0.0
Pr1 Pr 0.3116 0.3116 0 1 0.0
Pr3 Pr 0.1292 -0.0149 0.8747 1 0.0
Pr2 Pr 0.37 0.0125 0.4531 1 0.0
